data_4035132
loop_
_publ_author_name
'Xu, Zhong-Qi'
'Wang, Chao'
'Li, Lin'
'Duan, Lili'
'Li, Yue-Ming'

_publ_section_title
;
 Construction of 3,4-Dihydroisoquinolinones and Indanones via
 DTBP-Promoted Oxidative Coupling of N-Allylbenzamides with Aromatic
 Aldehydes.
;
_journal_issue 17
_journal_name_full 'The Journal of organic chemistry'
_journal_page_first 9718
_journal_page_last 9728
_journal_paper_doi 10.1021/acs.joc.8b01242
_journal_volume 83
_journal_year 2018
_chemical_formula_moiety 'C22 H19 N O2'
_chemical_formula_sum 'C22 H19 N O2'
_chemical_formula_weight 329.38
_space_group_crystal_system monoclinic
_space_group_IT_number 14
_space_group_name_Hall '-P 2ybc'
_space_group_name_H-M_alt 'P 1 21/c 1'
_atom_sites_solution_hydrogens geom
_atom_sites_solution_primary dual
_audit_creation_date 2017-07-26
_audit_creation_method
;
Olex2 1.2-beta
(compiled 2017.03.02 svn.r3394 for OlexSys, GUI svn.r5324)
;
_cell_angle_alpha 90
_cell_angle_beta 97.191(2)
_cell_angle_gamma 90
_cell_formula_units_Z 4
_cell_length_a 12.4405(3)
_cell_length_b 7.18600(10)
_cell_length_c 18.7293(4)
_cell_measurement_reflns_used 6838
_cell_measurement_temperature 99.98(11)
_cell_measurement_theta_max 74.4000
_cell_measurement_theta_min 5.6210
_cell_volume 1661.18(6)
_computing_cell_refinement 'CrysAlisPro 1.171.39.9d (Rigaku OD, 2015)'
_computing_data_collection 'CrysAlisPro 1.171.39.9d (Rigaku OD, 2015)'
_computing_data_reduction 'CrysAlisPro 1.171.39.9d (Rigaku OD, 2015)'
_computing_molecular_graphics 'Olex2 (Dolomanov et al., 2009)'
_computing_publication_material 'Olex2 (Dolomanov et al., 2009)'
_computing_structure_refinement 'ShelXL (Sheldrick, 2015)'
_computing_structure_solution 'ShelXT (Sheldrick, 2015)'
_diffrn_ambient_environment N~2~
_diffrn_ambient_temperature 99.98(11)
_diffrn_detector 'CCD plate'
_diffrn_measured_fraction_theta_full 0.999
_diffrn_measured_fraction_theta_max 0.998
_diffrn_measurement_details
;
List of Runs (angles in degrees, time in seconds):

  # Type    Start    End  Width  t~exp~   \w     \q     \k     \f   Frames
--------------------------------------------------------------------------
  1  \w     12.00  43.00   0.50    0.50    --    0.00  77.00-150.00   62
  2  \w    -25.00  39.00   0.50    0.50    --    0.00  82.00   0.00  128
  3  \w    -30.00  32.00   0.50    0.50    --    0.00  82.00 -90.00  124
  4  \w    -29.00  13.00   0.50    0.50    --    0.00  77.00 150.00   84
  5  \w    100.00 175.00   0.50    0.81    --   94.90  45.00-120.00  150
  6  \w    155.00 184.00   0.50    0.81    --   94.90  82.00 -60.00   58
  7  \w    134.00 167.00   0.50    0.81    --   94.90  82.00  90.00   66
  8  \w    111.00 139.00   0.50    0.81    --   94.90  82.00 -60.00   56
  9  \w     72.00 180.00   0.50    0.81    --   94.90  15.00-180.00  216
 10  \w     44.00 119.00   0.50    0.81    --   94.90 -61.00 -90.00  150
 11  \w     30.00 125.00   0.50    0.81    --   94.90 -77.00 -60.00  190
 12  \w      8.00 113.00   0.50    0.81    --   94.90 -45.00   0.00  210
;
_diffrn_measurement_device 'four-circle diffractometer'
_diffrn_measurement_device_type 'XtaLAB Pro: Kappa single'
_diffrn_measurement_method '\w scans'
_diffrn_orient_matrix_type 'CrysAlisPro convention (1999,Acta A55,543-557)'
_diffrn_orient_matrix_UB_11 -0.0552519000
_diffrn_orient_matrix_UB_12 -0.0487944000
_diffrn_orient_matrix_UB_13 0.0667310000
_diffrn_orient_matrix_UB_21 -0.1111136000
_diffrn_orient_matrix_UB_22 0.0486810000
_diffrn_orient_matrix_UB_23 -0.0416832000
_diffrn_orient_matrix_UB_31 -0.0134204000
_diffrn_orient_matrix_UB_32 -0.2030008000
_diffrn_orient_matrix_UB_33 -0.0261328000
_diffrn_radiation_monochromator graphite
_diffrn_radiation_probe x-ray
_diffrn_radiation_type CuK\a
_diffrn_radiation_wavelength 1.54178
_diffrn_reflns_av_R_equivalents 0.0199
_diffrn_reflns_av_unetI/netI 0.0215
_diffrn_reflns_Laue_measured_fraction_full 0.999
_diffrn_reflns_Laue_measured_fraction_max 0.998
_diffrn_reflns_limit_h_max 11
_diffrn_reflns_limit_h_min -14
_diffrn_reflns_limit_k_max 6
_diffrn_reflns_limit_k_min -8
_diffrn_reflns_limit_l_max 22
_diffrn_reflns_limit_l_min -22
_diffrn_reflns_number 8882
_diffrn_reflns_point_group_measured_fraction_full 0.999
_diffrn_reflns_point_group_measured_fraction_max 0.998
_diffrn_reflns_theta_full 67.679
_diffrn_reflns_theta_max 68.240
_diffrn_reflns_theta_min 3.581
_diffrn_source 'fine-focus sealed X-ray tube'
_diffrn_source_type 'Enhance (Cu) X-ray Source'
_exptl_absorpt_coefficient_mu 0.667
_exptl_absorpt_correction_T_max 1.00000
_exptl_absorpt_correction_T_min 0.88226
_exptl_absorpt_correction_type multi-scan
_exptl_absorpt_process_details
;
CrysAlisPro 1.171.39.9d (Rigaku Oxford Diffraction, 2015)
Empirical absorption correction using spherical harmonics,
 implemented in SCALE3 ABSPACK scaling algorithm.
;
_exptl_crystal_colour 'clear light colourless'
_exptl_crystal_colour_lustre clear
_exptl_crystal_colour_modifier light
_exptl_crystal_colour_primary colourless
_exptl_crystal_density_diffrn 1.317
_exptl_crystal_description block
_exptl_crystal_F_000 696
_exptl_crystal_size_max 0.29
_exptl_crystal_size_mid 0.26
_exptl_crystal_size_min 0.22
_refine_diff_density_max 0.351
_refine_diff_density_min -0.191
_refine_diff_density_rms 0.043
_refine_ls_extinction_method none
_refine_ls_goodness_of_fit_ref 1.073
_refine_ls_hydrogen_treatment constr
_refine_ls_matrix_type full
_refine_ls_number_parameters 227
_refine_ls_number_reflns 3038
_refine_ls_number_restraints 0
_refine_ls_restrained_S_all 1.073
_refine_ls_R_factor_all 0.0521
_refine_ls_R_factor_gt 0.0502
_refine_ls_shift/su_max 0.000
_refine_ls_shift/su_mean 0.000
_refine_ls_structure_factor_coef Fsqd
_refine_ls_weighting_details 'w=1/[\s^2^(Fo^2^)+(0.0573P)^2^+1.1237P] where P=(Fo^2^+2Fc^2^)/3'
_refine_ls_weighting_scheme calc
_refine_ls_wR_factor_gt 0.1315
_refine_ls_wR_factor_ref 0.1327
_reflns_Friedel_coverage 0.000
_reflns_number_gt 2867
_reflns_number_total 3038
_reflns_threshold_expression 'I > 2\s(I)'
_cod_data_source_file jo8b01242_si_002.cif
_cod_data_source_block x170315-01
_cod_database_code 4035132
_shelx_shelxl_version_number 2016/6
_shelx_space_group_comment
;
The symmetry employed for this shelxl refinement is uniquely defined
by the following loop, which should always be used as a source of
symmetry information in preference to the above space-group names.
They are only intended as comments.
;
_shelx_estimated_absorpt_t_max 0.867
_shelx_estimated_absorpt_t_min 0.830
_reflns_odcompleteness_completeness 99.91
_reflns_odcompleteness_iscentric 1
_reflns_odcompleteness_theta 66.97
_olex2_refinement_description
;
1. Fixed Uiso
 At 1.2 times of:
  All C(H) groups, All C(H,H) groups
 At 1.5 times of:
  All C(H,H,H) groups
2.a Ternary CH refined with riding coordinates:
 C13(H13)
2.b Secondary CH2 refined with riding coordinates:
 C12(H12A,H12B), C22(H22A,H22B)
2.c Aromatic/amide H refined with riding coordinates:
 C1(H1), C2(H2), C3(H3), C4(H4), C7(H7), C9(H9), C10(H10), C15(H15), C16(H16),
 C17(H17), C18(H18)
2.d Idealised Me refined as rotating group:
 C21(H21A,H21B,H21C)
;
_olex2_submission_special_instructions 'No special instructions were received'
_oxdiff_exptl_absorpt_empirical_details
;
Empirical correction (ABSPACK) includes:
- Absorption correction using spherical harmonics
- Frame scaling
- Detector area scaling
;
_oxdiff_exptl_absorpt_empirical_full_max 1.288
_oxdiff_exptl_absorpt_empirical_full_min 0.824

loop_
_space_group_symop_operation_xyz
'x, y, z'
'-x, y+1/2, -z+1/2'
'-x, -y, -z'
'x, -y-1/2, z-1/2'

loop_
_atom_site_label
_atom_site_type_symbol
_atom_site_fract_x
_atom_site_fract_y
_atom_site_fract_z
_atom_site_U_iso_or_equiv
_atom_site_adp_type
_atom_site_occupancy
_atom_site_site_symmetry_order
_atom_site_calc_flag
_atom_site_refinement_flags_posn
O1 O 0.49726(10) 0.97305(19) 0.69544(7) 0.0395(3) Uani 1 1 d .
O2 O 0.00139(10) 0.6921(2) 0.61227(7) 0.0422(4) Uani 1 1 d .
N1 N 0.12731(12) 0.6692(2) 0.71050(8) 0.0334(4) Uani 1 1 d .
C1 C 0.57562(18) 0.2415(3) 0.55090(11) 0.0434(5) Uani 1 1 d .
H1 H 0.506596 0.192503 0.551667 0.052 Uiso 1 1 calc R
C2 C 0.6525(2) 0.1407(3) 0.52185(11) 0.0497(5) Uani 1 1 d .
H2 H 0.635071 0.023783 0.502437 0.060 Uiso 1 1 calc R
C3 C 0.75772(18) 0.2117(3) 0.52098(10) 0.0463(5) Uani 1 1 d .
H3 H 0.809355 0.140723 0.501471 0.056 Uiso 1 1 calc R
C4 C 0.78461(17) 0.3826(3) 0.54830(10) 0.0429(5) Uani 1 1 d .
H4 H 0.854418 0.428110 0.547418 0.052 Uiso 1 1 calc R
C5 C 0.70592(15) 0.4932(3) 0.57847(9) 0.0339(4) Uani 1 1 d .
C6 C 0.60069(14) 0.4197(3) 0.57969(9) 0.0312(4) Uani 1 1 d .
C7 C 0.52353(14) 0.5286(3) 0.61129(9) 0.0307(4) Uani 1 1 d .
H7 H 0.454054 0.481960 0.612520 0.037 Uiso 1 1 calc R
C8 C 0.54927(13) 0.6999(2) 0.63979(9) 0.0291(4) Uani 1 1 d .
C9 C 0.65520(15) 0.7709(3) 0.63752(11) 0.0381(4) Uani 1 1 d .
H9 H 0.673026 0.887878 0.656704 0.046 Uiso 1 1 calc R
C10 C 0.73131(15) 0.6708(3) 0.60775(11) 0.0411(5) Uani 1 1 d .
H10 H 0.800286 0.719827 0.606755 0.049 Uiso 1 1 calc R
C11 C 0.47120(14) 0.8169(2) 0.67461(9) 0.0301(4) Uani 1 1 d .
C12 C 0.36167(13) 0.7361(2) 0.68513(9) 0.0298(4) Uani 1 1 d .
H12A H 0.372770 0.623987 0.713942 0.036 Uiso 1 1 calc R
H12B H 0.324049 0.701129 0.638564 0.036 Uiso 1 1 calc R
C13 C 0.28969(13) 0.8703(3) 0.72186(9) 0.0294(4) Uani 1 1 d .
H13 H 0.336109 0.944740 0.757126 0.035 Uiso 1 1 calc R
C14 C 0.22745(14) 1.0006(2) 0.66861(9) 0.0295(4) Uani 1 1 d .
C15 C 0.26838(15) 1.1703(3) 0.64951(10) 0.0354(4) Uani 1 1 d .
H15 H 0.336184 1.209234 0.670827 0.042 Uiso 1 1 calc R
C16 C 0.20851(16) 1.2832(3) 0.59851(11) 0.0396(5) Uani 1 1 d .
H16 H 0.237287 1.395665 0.585256 0.048 Uiso 1 1 calc R
C17 C 0.10672(16) 1.2288(3) 0.56763(10) 0.0400(5) Uani 1 1 d .
H17 H 0.066468 1.305680 0.534423 0.048 Uiso 1 1 calc R
C18 C 0.06463(15) 1.0596(3) 0.58614(9) 0.0347(4) Uani 1 1 d .
H18 H -0.004038 1.023192 0.565501 0.042 Uiso 1 1 calc R
C19 C 0.12484(13) 0.9441(3) 0.63551(9) 0.0289(4) Uani 1 1 d .
C20 C 0.07923(13) 0.7590(3) 0.65176(9) 0.0322(4) Uani 1 1 d .
C21 C 0.07887(17) 0.5013(3) 0.73550(11) 0.0438(5) Uani 1 1 d .
H21A H 0.039315 0.531333 0.774809 0.066 Uiso 1 1 calc GR
H21B H 0.134831 0.413165 0.751314 0.066 Uiso 1 1 calc GR
H21C H 0.030445 0.448288 0.696893 0.066 Uiso 1 1 calc GR
C22 C 0.20812(14) 0.7649(3) 0.76114(10) 0.0350(4) Uani 1 1 d .
H22A H 0.246151 0.674444 0.793463 0.042 Uiso 1 1 calc R
H22B H 0.171881 0.851579 0.789841 0.042 Uiso 1 1 calc R

loop_
_atom_site_aniso_label
_atom_site_aniso_U_11
_atom_site_aniso_U_22
_atom_site_aniso_U_33
_atom_site_aniso_U_23
_atom_site_aniso_U_13
_atom_site_aniso_U_12
O1 0.0361(7) 0.0356(7) 0.0459(8) -0.0103(6) 0.0021(6) -0.0032(6)
O2 0.0295(7) 0.0515(9) 0.0432(7) -0.0080(6) -0.0051(6) -0.0043(6)
N1 0.0275(7) 0.0400(9) 0.0326(8) 0.0000(7) 0.0027(6) -0.0031(6)
C1 0.0463(12) 0.0401(11) 0.0427(11) -0.0068(9) 0.0011(9) 0.0042(9)
C2 0.0645(14) 0.0437(12) 0.0395(11) -0.0071(9) 0.0013(10) 0.0150(11)
C3 0.0563(13) 0.0565(13) 0.0266(9) 0.0045(9) 0.0077(8) 0.0284(11)
C4 0.0411(11) 0.0545(13) 0.0341(10) 0.0093(9) 0.0080(8) 0.0146(9)
C5 0.0351(9) 0.0398(10) 0.0265(8) 0.0076(7) 0.0025(7) 0.0075(8)
C6 0.0330(9) 0.0343(9) 0.0248(8) 0.0040(7) -0.0023(7) 0.0042(7)
C7 0.0262(8) 0.0348(9) 0.0297(9) 0.0023(7) -0.0018(7) 0.0015(7)
C8 0.0269(8) 0.0318(9) 0.0271(8) 0.0023(7) -0.0023(6) 0.0041(7)
C9 0.0322(9) 0.0340(10) 0.0472(11) -0.0014(8) 0.0021(8) -0.0016(8)
C10 0.0286(9) 0.0433(11) 0.0518(12) 0.0026(9) 0.0063(8) -0.0038(8)
C11 0.0293(9) 0.0328(9) 0.0260(8) -0.0004(7) -0.0045(7) 0.0041(7)
C12 0.0254(8) 0.0306(9) 0.0317(9) -0.0025(7) -0.0034(7) 0.0032(7)
C13 0.0271(8) 0.0340(9) 0.0254(8) -0.0035(7) -0.0033(6) 0.0021(7)
C14 0.0290(9) 0.0339(9) 0.0248(8) -0.0048(7) 0.0004(6) 0.0062(7)
C15 0.0333(9) 0.0348(10) 0.0369(9) -0.0058(8) -0.0004(7) 0.0003(8)
C16 0.0457(11) 0.0320(10) 0.0402(10) 0.0027(8) 0.0018(8) 0.0049(8)
C17 0.0459(11) 0.0394(11) 0.0328(9) 0.0002(8) -0.0019(8) 0.0140(9)
C18 0.0295(9) 0.0476(11) 0.0260(8) -0.0029(8) -0.0004(7) 0.0107(8)
C19 0.0253(8) 0.0355(9) 0.0258(8) -0.0078(7) 0.0029(6) 0.0049(7)
C20 0.0252(8) 0.0415(10) 0.0301(9) -0.0051(8) 0.0043(7) 0.0049(7)
C21 0.0420(11) 0.0470(12) 0.0441(11) 0.0030(9) 0.0122(9) -0.0108(9)
C22 0.0287(9) 0.0434(11) 0.0318(9) -0.0011(8) -0.0008(7) 0.0000(8)

loop_
_atom_type_symbol
_atom_type_description
_atom_type_scat_dispersion_real
_atom_type_scat_dispersion_imag
_atom_type_scat_source
C C 0.0181 0.0091 'International Tables Vol C Tables 4.2.6.8 and 6.1.1.4'
H H 0.0000 0.0000 'International Tables Vol C Tables 4.2.6.8 and 6.1.1.4'
N N 0.0311 0.0180 'International Tables Vol C Tables 4.2.6.8 and 6.1.1.4'
O O 0.0492 0.0322 'International Tables Vol C Tables 4.2.6.8 and 6.1.1.4'

loop_
_geom_angle_atom_site_label_1
_geom_angle_atom_site_label_2
_geom_angle_atom_site_label_3
_geom_angle
C20 N1 C21 120.05(16)
C20 N1 C22 120.15(16)
C21 N1 C22 117.40(15)
C2 C1 H1 119.9
C2 C1 C6 120.1(2)
C6 C1 H1 119.9
C1 C2 H2 119.6
C1 C2 C3 120.7(2)
C3 C2 H2 119.6
C2 C3 H3 119.7
C4 C3 C2 120.66(19)
C4 C3 H3 119.7
C3 C4 H4 119.9
C3 C4 C5 120.2(2)
C5 C4 H4 119.9
C6 C5 C4 118.63(18)
C10 C5 C4 121.70(18)
C10 C5 C6 119.66(17)
C1 C6 C5 119.62(18)
C1 C6 C7 122.03(17)
C5 C6 C7 118.35(17)
C6 C7 H7 119.3
C8 C7 C6 121.44(17)
C8 C7 H7 119.3
C7 C8 C9 119.10(17)
C7 C8 C11 123.02(16)
C9 C8 C11 117.87(16)
C8 C9 H9 119.4
C10 C9 C8 121.19(18)
C10 C9 H9 119.4
C5 C10 H10 119.9
C9 C10 C5 120.26(18)
C9 C10 H10 119.9
O1 C11 C8 119.75(16)
O1 C11 C12 121.22(16)
C8 C11 C12 119.00(15)
C11 C12 H12A 108.8
C11 C12 H12B 108.8
C11 C12 C13 113.68(15)
H12A C12 H12B 107.7
C13 C12 H12A 108.8
C13 C12 H12B 108.8
C12 C13 H13 108.5
C14 C13 C12 111.91(14)
C14 C13 H13 108.5
C14 C13 C22 108.01(14)
C22 C13 C12 111.37(15)
C22 C13 H13 108.5
C15 C14 C13 122.81(16)
C15 C14 C19 118.84(16)
C19 C14 C13 118.32(16)
C14 C15 H15 119.8
C14 C15 C16 120.44(17)
C16 C15 H15 119.8
C15 C16 H16 119.8
C17 C16 C15 120.31(19)
C17 C16 H16 119.8
C16 C17 H17 120.0
C16 C17 C18 119.96(17)
C18 C17 H17 120.0
C17 C18 H18 119.9
C17 C18 C19 120.11(17)
C19 C18 H18 119.9
C14 C19 C20 120.95(16)
C18 C19 C14 120.30(17)
C18 C19 C20 118.75(16)
O2 C20 N1 122.32(18)
O2 C20 C19 120.84(17)
N1 C20 C19 116.84(15)
N1 C21 H21A 109.5
N1 C21 H21B 109.5
N1 C21 H21C 109.5
H21A C21 H21B 109.5
H21A C21 H21C 109.5
H21B C21 H21C 109.5
N1 C22 C13 111.38(14)
N1 C22 H22A 109.4
N1 C22 H22B 109.4
C13 C22 H22A 109.4
C13 C22 H22B 109.4
H22A C22 H22B 108.0

loop_
_geom_bond_atom_site_label_1
_geom_bond_atom_site_label_2
_geom_bond_distance
O1 C11 1.218(2)
O2 C20 1.240(2)
N1 C20 1.349(2)
N1 C21 1.452(2)
N1 C22 1.464(2)
C1 H1 0.9300
C1 C2 1.366(3)
C1 C6 1.409(3)
C2 H2 0.9300
C2 C3 1.407(3)
C3 H3 0.9300
C3 C4 1.356(3)
C4 H4 0.9300
C4 C5 1.431(3)
C5 C6 1.415(3)
C5 C10 1.409(3)
C6 C7 1.424(2)
C7 H7 0.9300
C7 C8 1.364(3)
C8 C9 1.419(3)
C8 C11 1.495(2)
C9 H9 0.9300
C9 C10 1.363(3)
C10 H10 0.9300
C11 C12 1.516(2)
C12 H12A 0.9700
C12 H12B 0.9700
C12 C13 1.536(2)
C13 H13 0.9800
C13 C14 1.509(2)
C13 C22 1.527(3)
C14 C15 1.386(3)
C14 C19 1.407(2)
C15 H15 0.9300
C15 C16 1.395(3)
C16 H16 0.9300
C16 C17 1.381(3)
C17 H17 0.9300
C17 C18 1.385(3)
C18 H18 0.9300
C18 C19 1.390(2)
C19 C20 1.492(3)
C21 H21A 0.9600
C21 H21B 0.9600
C21 H21C 0.9600
C22 H22A 0.9700
C22 H22B 0.9700
